data_4348363
loop_
_publ_author_name
'Qi, Xiao-Lin'
'Ye, Jia-Wen'
'Lin, Rui-Biao'
'Liao, Pei-Qin'
'Liu, Si-Yang'
'He, Chun-Ting'
'Zhang, Jie-Peng'
'Chen, Xiao-Ming'

_publ_section_title
;
 Syntheses, structures and gas sorption properties of two coordination
 polymers with a unique type of supramolecular isomerism
;
_journal_issue 2
_journal_name_full 'Inorganic Chemistry Frontiers'
_journal_page_first 136
_journal_paper_doi 10.1039/C4QI00190G
_journal_volume 2
_journal_year 2015
_chemical_formula_sum 'C12 H13 N5 O5 Zn2'
_chemical_formula_weight 438.01
_space_group_crystal_system monoclinic
_space_group_IT_number 12
_space_group_name_Hall '-C 2y'
_space_group_name_H-M_alt 'C 1 2/m 1'
_atom_sites_solution_hydrogens geom
_audit_creation_method SHELXL-2013
_audit_update_record
;
2014-10-29 deposited with the CCDC.
2014-12-05 downloaded from the CCDC.
;
_cell_angle_alpha 90
_cell_angle_beta 91.687(2)
_cell_angle_gamma 90
_cell_formula_units_Z 4
_cell_length_a 21.692(3)
_cell_length_b 7.4594(9)
_cell_length_c 9.8769(12)
_cell_measurement_temperature 123(2)
_cell_volume 1597.5(4)
_computing_structure_refinement 'SHELXL-2013 (Sheldrick, 2013)'
_diffrn_ambient_temperature 123(2)
_diffrn_measured_fraction_theta_full 0.957
_diffrn_measured_fraction_theta_max 0.975
_diffrn_measurement_device_type '/w scan'
_diffrn_radiation_type MoK\a
_diffrn_radiation_wavelength 0.71073
_diffrn_reflns_av_R_equivalents 0.0203
_diffrn_reflns_av_unetI/netI 0.0201
_diffrn_reflns_Laue_measured_fraction_full 0.957
_diffrn_reflns_Laue_measured_fraction_max 0.975
_diffrn_reflns_limit_h_max 23
_diffrn_reflns_limit_h_min -25
_diffrn_reflns_limit_k_max 8
_diffrn_reflns_limit_k_min -6
_diffrn_reflns_limit_l_max 11
_diffrn_reflns_limit_l_min -11
_diffrn_reflns_number 3799
_diffrn_reflns_point_group_measured_fraction_full 0.957
_diffrn_reflns_point_group_measured_fraction_max 0.975
_diffrn_reflns_theta_full 25.242
_diffrn_reflns_theta_max 25.040
_diffrn_reflns_theta_min 2.749
_diffrn_source CCD
_exptl_absorpt_coefficient_mu 3.036
_exptl_absorpt_correction_T_max 0.941
_exptl_absorpt_correction_T_min 0.864
_exptl_absorpt_correction_type multi-scan
_exptl_absorpt_process_details SADABS
_exptl_crystal_colour colorless
_exptl_crystal_density_diffrn 1.821
_exptl_crystal_description plate
_exptl_crystal_F_000 880
_exptl_crystal_size_max 0.100
_exptl_crystal_size_mid 0.040
_exptl_crystal_size_min 0.020
_refine_diff_density_max 0.470
_refine_diff_density_min -0.379
_refine_diff_density_rms 0.069
_refine_ls_extinction_method none
_refine_ls_goodness_of_fit_ref 1.048
_refine_ls_hydrogen_treatment constr
_refine_ls_matrix_type full
_refine_ls_number_parameters 166
_refine_ls_number_reflns 1500
_refine_ls_number_restraints 2
_refine_ls_restrained_S_all 1.048
_refine_ls_R_factor_all 0.0327
_refine_ls_R_factor_gt 0.0305
_refine_ls_shift/su_max 0.000
_refine_ls_shift/su_mean 0.000
_refine_ls_structure_factor_coef Fsqd
_refine_ls_weighting_details
;
 w=1/[\s^2^(Fo^2^)+(0.0299P)^2^+6.9074P]
 where P=(Fo^2^+2Fc^2^)/3
;
_refine_ls_weighting_scheme calc
_refine_ls_wR_factor_gt 0.0747
_refine_ls_wR_factor_ref 0.0761
_reflns_Friedel_coverage 0.000
_reflns_number_gt 1399
_reflns_number_total 1500
_reflns_threshold_expression 'I > 2\s(I)'
_cod_data_source_file c4qi00190g2.cif
_cod_data_source_block 1
_cod_original_cell_volume 1597.5(3)
_cod_original_sg_symbol_H-M 'C 2/m'
_cod_database_code 4348363
_shelx_space_group_comment
;
The symmetry employed for this shelxl refinement is uniquely defined
by the following loop, which should always be used as a source of
symmetry information in preference to the above space-group names.
They are only intended as comments.
;
_shelx_estimated_absorpt_t_min 0.751
_shelx_estimated_absorpt_t_max 0.942
_shelxl_version_number 2013-2

loop_
_space_group_symop_operation_xyz
'x, y, z'
'-x, y, -z'
'x+1/2, y+1/2, z'
'-x+1/2, y+1/2, -z'
'-x, -y, -z'
'x, -y, z'
'-x+1/2, -y+1/2, -z'
'x+1/2, -y+1/2, z'

loop_
_atom_site_label
_atom_site_type_symbol
_atom_site_fract_x
_atom_site_fract_y
_atom_site_fract_z
_atom_site_U_iso_or_equiv
_atom_site_adp_type
_atom_site_occupancy
_atom_site_site_symmetry_order
_atom_site_calc_flag
_atom_site_refinement_flags_posn
_atom_site_refinement_flags_adp
_atom_site_refinement_flags_occupancy
_atom_site_disorder_assembly
_atom_site_disorder_group
Zn1 Zn 0.07113(2) 0.0000 0.10750(5) 0.02727(16) Uani 1 2 d S T P . .
Zn2 Zn 0.20001(2) 0.0000 0.36329(5) 0.03026(17) Uani 1 2 d S T P . .
C1 C 0.0299(2) 0.0000 0.6978(5) 0.0427(13) Uani 1 2 d S T P A .
H1A H 0.0010 0.0000 0.6235 0.051 Uiso 1 2 calc R U P . .
C2 C 0.1152(2) 0.0000 0.8188(5) 0.0374(11) Uani 1 2 d S T P A .
H2A H 0.1576 0.0000 0.8456 0.045 Uiso 1 2 calc R U P . .
C3 C 0.0935(2) 0.0000 0.6865(5) 0.0377(11) Uani 1 2 d S T P . .
C4 C 0.1270(2) 0.0000 0.5584(5) 0.0422(12) Uani 1 2 d S T P A .
O1 O 0.09766(19) 0.037(2) 0.4491(4) 0.054(5) Uani 0.5 1 d . . P A .
O2 O 0.18528(15) 0.0000 0.5618(3) 0.0428(9) Uani 1 2 d S T P A .
N1 N 0.01502(17) 0.0000 0.8274(4) 0.0353(9) Uani 1 2 d S T P . .
N2 N 0.06889(17) 0.0000 0.9044(4) 0.0349(9) Uani 1 2 d S T P A .
C5 C 0.10217(17) 0.3785(8) 0.1469(4) 0.0273(13) Uani 0.5 1 d G . P A -1
H5A H 0.0666 0.4174 0.0968 0.033 Uiso 0.5 1 calc R U P A -1
C7 C 0.1485(2) 0.4908(6) 0.2058(4) 0.0284(10) Uani 0.5 1 d G U P A -1
C6 C 0.19336(18) 0.3794(8) 0.2713(5) 0.0297(14) Uani 0.5 1 d G . P A -1
H6A H 0.2295 0.4191 0.3190 0.036 Uiso 0.5 1 calc R U P A -1
N3 N 0.1747(3) 0.1984(7) 0.2528(8) 0.031(2) Uani 0.5 1 d G U P A -1
N4 N 0.1184(3) 0.1978(7) 0.1759(7) 0.0287(18) Uani 0.5 1 d G U P A -1
O3 O 0.1040(3) 0.7544(10) 0.1443(8) 0.0410(17) Uani 0.5 1 d . . P A -1
O4 O 0.1895(4) 0.7634(10) 0.2600(9) 0.0397(18) Uani 0.5 1 d . . P A -1
C8 C 0.1472(3) 0.6904(11) 0.2025(6) 0.0359(15) Uani 0.5 1 d . U P A -1
O5 O 0.29216(15) 0.0000 0.3777(3) 0.0438(9) Uani 1 2 d S T P A .
C9 C 0.3132(3) 0.0000 0.1410(6) 0.075(2) Uani 1 2 d S T P A .
H9A H 0.2713 -0.0483 0.1297 0.113 Uiso 0.5 1 calc R U P . .
H9B H 0.3419 -0.0746 0.0910 0.113 Uiso 0.5 1 calc R U P . .
H9C H 0.3141 0.1229 0.1062 0.113 Uiso 0.5 1 calc R U P . .
C10 C 0.3317(2) 0.0000 0.2883(5) 0.0423(12) Uani 1 2 d S T P . .
N5 N 0.3905(2) 0.0000 0.3230(5) 0.0527(12) Uani 1 2 d S T P A .
C11 C 0.4093(3) 0.0000 0.4657(6) 0.075(2) Uani 1 2 d S T P . .
H11A H 0.3744 0.0360 0.5203 0.113 Uiso 0.5 1 calc R U P A .
H11B H 0.4434 0.0846 0.4806 0.113 Uiso 0.5 1 calc R U P . .
H11C H 0.4228 -0.1206 0.4924 0.113 Uiso 0.5 1 calc R U P . .
C12 C 0.4414(3) 0.0000 0.2277(7) 0.077(2) Uani 1 2 d S T P . .
H12A H 0.4512 -0.1237 0.2027 0.116 Uiso 0.5 1 calc R U P A .
H12B H 0.4779 0.0560 0.2707 0.116 Uiso 0.5 1 calc R U P . .
H12C H 0.4291 0.0676 0.1463 0.116 Uiso 0.5 1 calc R U P . .

loop_
_atom_site_aniso_label
_atom_site_aniso_U_11
_atom_site_aniso_U_22
_atom_site_aniso_U_33
_atom_site_aniso_U_23
_atom_site_aniso_U_13
_atom_site_aniso_U_12
Zn1 0.0216(3) 0.0287(3) 0.0313(3) 0.000 -0.0038(2) 0.000
Zn2 0.0275(3) 0.0344(3) 0.0286(3) 0.000 -0.0039(2) 0.000
C1 0.027(3) 0.072(4) 0.029(2) 0.000 -0.0053(19) 0.000
C2 0.020(2) 0.056(3) 0.036(2) 0.000 -0.0022(18) 0.000
C3 0.025(2) 0.055(3) 0.033(2) 0.000 -0.0032(19) 0.000
C4 0.031(3) 0.062(4) 0.033(3) 0.000 -0.002(2) 0.000
O1 0.032(2) 0.099(14) 0.031(2) 0.002(3) -0.0045(16) 0.001(3)
O2 0.0282(19) 0.067(2) 0.0332(17) 0.000 0.0017(14) 0.000
N1 0.021(2) 0.054(3) 0.030(2) 0.000 -0.0030(15) 0.000
N2 0.0223(19) 0.053(3) 0.0294(19) 0.000 -0.0038(15) 0.000
C5 0.027(3) 0.019(4) 0.036(3) 0.007(3) -0.008(2) 0.008(3)
C7 0.030(2) 0.029(3) 0.026(2) -0.002(8) -0.0032(18) -0.003(8)
C6 0.027(3) 0.028(5) 0.034(3) -0.005(3) -0.009(2) -0.006(3)
N3 0.040(5) 0.010(4) 0.041(4) 0.002(3) -0.017(3) -0.015(3)
N4 0.036(4) 0.007(3) 0.043(4) 0.010(3) -0.007(3) 0.003(3)
O3 0.051(4) 0.016(4) 0.056(4) -0.012(3) -0.002(3) -0.005(3)
O4 0.048(4) 0.014(4) 0.058(4) 0.000(3) -0.004(3) 0.012(3)
C8 0.042(4) 0.037(4) 0.030(3) 0.000(3) 0.012(3) -0.001(4)
O5 0.0258(18) 0.069(3) 0.0369(18) 0.000 0.0012(14) 0.000
C9 0.052(4) 0.133(7) 0.041(3) 0.000 0.004(3) 0.000
C10 0.035(3) 0.051(3) 0.041(3) 0.000 0.004(2) 0.000
N5 0.032(3) 0.077(4) 0.050(3) 0.000 0.011(2) 0.000
C11 0.033(3) 0.134(7) 0.059(4) 0.000 -0.007(3) 0.000
C12 0.043(4) 0.113(6) 0.076(5) 0.000 0.027(3) 0.000

loop_
_atom_type_symbol
_atom_type_description
_atom_type_scat_dispersion_real
_atom_type_scat_dispersion_imag
_atom_type_scat_source
C C 0.0033 0.0016 'International Tables Vol C Tables 4.2.6.8 and 6.1.1.4'
H H 0.0000 0.0000 'International Tables Vol C Tables 4.2.6.8 and 6.1.1.4'
N N 0.0061 0.0033 'International Tables Vol C Tables 4.2.6.8 and 6.1.1.4'
O O 0.0106 0.0060 'International Tables Vol C Tables 4.2.6.8 and 6.1.1.4'
Zn Zn 0.2839 1.4301 'International Tables Vol C Tables 4.2.6.8 and 6.1.1.4'

loop_
_geom_angle_atom_site_label_1
_geom_angle_atom_site_label_2
_geom_angle_atom_site_label_3
_geom_angle
_geom_angle_site_symmetry_1
_geom_angle_site_symmetry_3
N4 Zn1 N1 112.6(2) . 5_556
N4 Zn1 N2 110.6(2) . 1_554
N1 Zn1 N2 109.11(15) 5_556 1_554
N3 Zn2 O2 120.6(2) . .
N3 Zn2 O5 108.1(2) . .
O2 Zn2 O5 96.83(13) . .
N3 Zn2 O1 92.2(4) . 6
O2 Zn2 O1 58.65(14) . 6
O5 Zn2 O1 154.44(16) . 6
N3 Zn2 O1 82.0(4) . .
O2 Zn2 O1 58.65(14) . .
O5 Zn2 O1 154.44(16) . .
O1 Zn2 O1 13.2(8) 6 .
N3 Zn2 C4 105.0(3) . .
O2 Zn2 C4 29.52(14) . .
O5 Zn2 C4 126.34(14) . .
O1 Zn2 C4 29.58(16) 6 .
O1 Zn2 C4 29.58(16) . .
N1 C1 C3 110.3(4) . .
N1 C1 H1A 124.8 . .
C3 C1 H1A 124.8 . .
N2 C2 C3 111.1(4) . .
N2 C2 H2A 124.4 . .
C3 C2 H2A 124.4 . .
C2 C3 C1 103.7(4) . .
C2 C3 C4 130.6(4) . .
C1 C3 C4 125.8(4) . .
O1 C4 O1 25.3(14) 6 .
O1 C4 O2 120.0(5) 6 .
O1 C4 O2 120.0(5) . .
O1 C4 C3 118.8(5) 6 .
O1 C4 C3 118.8(5) . .
O2 C4 C3 119.6(4) . .
O1 C4 Zn2 70.2(3) 6 .
O1 C4 Zn2 70.2(3) . .
O2 C4 Zn2 51.1(2) . .
C3 C4 Zn2 170.7(3) . .
O1 O1 C4 77.4(7) 6 .
O1 O1 Zn2 83.4(4) 6 .
C4 O1 Zn2 80.2(3) . .
C4 O2 Zn2 99.4(3) . .
C1 N1 N2 107.9(4) . .
C1 N1 Zn1 124.5(3) . 5_556
N2 N1 Zn1 127.6(3) . 5_556
C2 N2 N1 107.0(4) . .
C2 N2 Zn1 129.7(3) . 1_556
N1 N2 Zn1 123.3(3) . 1_556
N4 C5 C7 108.0 . .
N4 C5 H5A 126.0 . .
C7 C5 H5A 126.0 . .
C6 C7 C5 108.0 . .
C6 C7 C8 127.4(4) . .
C5 C7 C8 124.5(4) . .
C7 C6 N3 108.0 . .
C7 C6 H6A 126.0 . .
N3 C6 H6A 126.0 . .
N4 N3 C6 108.0 . .
N4 N3 Zn2 122.1(3) . .
C6 N3 Zn2 126.0(3) . .
N3 N4 C5 108.0 . .
N3 N4 Zn1 129.5(3) . .
C5 N4 Zn1 122.4(3) . .
C8 O3 Zn1 137.0(7) . 1_565
C8 O4 Zn2 134.5(7) . 1_565
O3 C8 O4 129.1(9) . .
O3 C8 C7 115.4(7) . .
O4 C8 C7 115.5(7) . .
C10 O5 Zn2 131.0(3) . .
C10 C9 H9A 109.5 . .
C10 C9 H9B 109.5 . .
H9A C9 H9B 109.5 . .
C10 C9 H9C 109.5 . .
H9A C9 H9C 109.5 . .
H9B C9 H9C 109.5 . .
O5 C10 N5 119.9(5) . .
O5 C10 C9 121.0(5) . .
N5 C10 C9 119.1(5) . .
C10 N5 C11 119.7(5) . .
C10 N5 C12 125.1(5) . .
C11 N5 C12 115.2(5) . .
N5 C11 H11A 109.5 . .
N5 C11 H11B 109.5 . .
H11A C11 H11B 109.5 . .
N5 C11 H11C 109.5 . .
H11A C11 H11C 109.5 . .
H11B C11 H11C 109.5 . .
N5 C12 H12A 109.5 . .
N5 C12 H12B 109.5 . .
H12A C12 H12B 109.5 . .
N5 C12 H12C 109.5 . .
H12A C12 H12C 109.5 . .
H12B C12 H12C 109.5 . .

loop_
_geom_bond_atom_site_label_1
_geom_bond_atom_site_label_2
_geom_bond_distance
_geom_bond_site_symmetry_2
Zn1 N4 1.909(4) .
Zn1 N1 1.994(4) 5_556
Zn1 N2 2.005(4) 1_554
Zn2 N3 1.910(5) .
Zn2 O2 1.996(3) .
Zn2 O5 2.000(3) .
Zn2 O1 2.416(5) 6
Zn2 O1 2.416(5) .
Zn2 C4 2.530(5) .
C1 N1 1.329(6) .
C1 C3 1.388(7) .
C1 H1A 0.9500 .
C2 N2 1.331(6) .
C2 C3 1.376(6) .
C2 H2A 0.9500 .
C3 C4 1.477(7) .
C4 O1 1.268(7) 6
C4 O1 1.268(7) .
C4 O2 1.264(6) .
O1 O1 0.55(3) 6
N1 N2 1.376(5) .
N1 Zn1 1.994(4) 5_556
N2 Zn1 2.005(4) 1_556
C5 N4 1.4200 .
C5 C7 1.4200 .
C5 H5A 0.9500 .
C7 C6 1.4200 .
C7 C8 1.490(9) .
C6 N3 1.4200 .
C6 H6A 0.9500 .
N3 N4 1.4200 .
O3 C8 1.185(9) .
O3 Zn1 1.995(7) 1_565
O4 C8 1.196(9) .
O4 Zn2 2.048(7) 1_565
O5 C10 1.249(6) .
C9 C10 1.498(7) .
C9 H9A 0.9800 .
C9 H9B 0.9800 .
C9 H9C 0.9800 .
C10 N5 1.311(7) .
N5 C11 1.456(8) .
N5 C12 1.472(7) .
C11 H11A 0.9800 .
C11 H11B 0.9800 .
C11 H11C 0.9800 .
C12 H12A 0.9800 .
C12 H12B 0.9800 .
C12 H12C 0.9800 .
